data_4108936
loop_
_publ_author_name
'Satoshi Takamizawa'
'Ei-ichi Nakata'
'Takamasa Akatsuka'
'Chihiro Kachi-Terajima'
'Ryosuke Miyake'

_publ_contact_author_address
;International Graduate School of Arts and Sciences
Yokohama City University
22-2 Seto, Kanazawa-ku, Yokohama 236-0027 (Japan)
;
_publ_contact_author_email staka@yokohama-cu.ac.jp
_publ_contact_author_fax (+81)45-787-2187
_publ_contact_author_name 'Satoshi Takamizawa'
_publ_contact_author_phone (+81)45-787-2187
_publ_section_title
;
 Structural and Magnetic Study of O2 Molecules Arranged along a Channel in
 a Flexible Single-Crystal Host Family
;
_journal_name_full 'Journal of the American Chemical Society'
_journal_page_first 17882
_journal_page_last 17892
_journal_paper_doi 10.1021/ja806257m
_journal_volume 130
_journal_year 2008
_chemical_formula_sum 'C33 H26 N2 O14 Rh2'
_chemical_formula_weight 880.35
_chemical_name_systematic
; 
 ? 
;
_space_group_IT_number 2
_symmetry_cell_setting triclinic
_symmetry_space_group_name_Hall '-P 1'
_symmetry_space_group_name_H-M 'P -1'
_atom_sites_solution_hydrogens geom
_atom_sites_solution_primary direct
_atom_sites_solution_secondary difmap
_audit_creation_method SHELXL-97
_cell_angle_alpha 72.586(9)
_cell_angle_beta 63.552(9)
_cell_angle_gamma 63.392(10)
_cell_formula_units_Z 1
_cell_length_a 9.597(5)
_cell_length_b 10.532(5)
_cell_length_c 10.624(5)
_cell_measurement_temperature 40
_cell_volume 852.9(7)
_computing_cell_refinement 'Bruker SMART'
_computing_data_collection 'Bruker SMART'
_computing_data_reduction 'Bruker SAINT'
_computing_molecular_graphics 'Bruker SHELXTL'
_computing_publication_material 'Bruker SHELXTL'
_computing_structure_refinement 'SHELXL-97 (Sheldrick, 1997)'
_computing_structure_solution 'SHELXS-97 (Sheldrick, 1990)'
_diffrn_ambient_temperature 40
_diffrn_detector_area_resol_mean 8.366
_diffrn_measured_fraction_theta_full 0.992
_diffrn_measured_fraction_theta_max 0.992
_diffrn_measurement_device_type 'CCD area detector'
_diffrn_measurement_method 'phi and omega scans'
_diffrn_radiation_monochromator graphite
_diffrn_radiation_source 'fine-focus sealed tube'
_diffrn_radiation_type MoK\a
_diffrn_radiation_wavelength 0.71073
_diffrn_reflns_av_R_equivalents 0.0973
_diffrn_reflns_av_sigmaI/netI 0.2029
_diffrn_reflns_limit_h_max 11
_diffrn_reflns_limit_h_min -11
_diffrn_reflns_limit_k_max 12
_diffrn_reflns_limit_k_min -12
_diffrn_reflns_limit_l_max 12
_diffrn_reflns_limit_l_min -12
_diffrn_reflns_number 4897
_diffrn_reflns_theta_full 25.02
_diffrn_reflns_theta_max 25.02
_diffrn_reflns_theta_min 2.16
_exptl_absorpt_coefficient_mu 1.040
_exptl_absorpt_correction_T_max 0.9596
_exptl_absorpt_correction_T_min 0.7885
_exptl_absorpt_correction_type empirical
_exptl_absorpt_process_details
;
SADABS; sheldrick, 1996
;
_exptl_crystal_colour red
_exptl_crystal_density_diffrn 1.715
_exptl_crystal_description plate
_exptl_crystal_F_000 437
_exptl_crystal_size_max 0.24
_exptl_crystal_size_mid 0.20
_exptl_crystal_size_min 0.04
_refine_diff_density_max 2.001
_refine_diff_density_min -2.084
_refine_diff_density_rms 0.288
_refine_ls_extinction_method none
_refine_ls_goodness_of_fit_ref 0.976
_refine_ls_hydrogen_treatment constr
_refine_ls_matrix_type full
_refine_ls_number_parameters 322
_refine_ls_number_reflns 3005
_refine_ls_number_restraints 537
_refine_ls_restrained_S_all 0.952
_refine_ls_R_factor_all 0.1491
_refine_ls_R_factor_gt 0.0871
_refine_ls_shift/su_max 0.000
_refine_ls_shift/su_mean 0.000
_refine_ls_structure_factor_coef Fsqd
_refine_ls_weighting_details 'calc w=1/[\s^2^(Fo^2^)+(0.1096P)^2^+0.0000P] where P=(Fo^2^+2Fc^2^)/3'
_refine_ls_weighting_scheme calc
_refine_ls_wR_factor_gt 0.1898
_refine_ls_wR_factor_ref 0.2322
_reflns_number_gt 1797
_reflns_number_total 3005
_reflns_threshold_expression >2sigma(I)
_cod_data_source_file ja806257m_si_001_12.cif
_cod_data_source_block 40219n1_40K
_cod_database_code 4108936

loop_
_symmetry_equiv_pos_as_xyz
'x, y, z'
'-x, -y, -z'

loop_
_atom_site_label
_atom_site_type_symbol
_atom_site_fract_x
_atom_site_fract_y
_atom_site_fract_z
_atom_site_U_iso_or_equiv
_atom_site_adp_type
_atom_site_occupancy
_atom_site_symmetry_multiplicity
_atom_site_calc_flag
_atom_site_refinement_flags
C1 C 0.8305(15) 1.2555(13) 0.5804(13) 0.018(2) Uani 1 1 d U
C2 C 0.7318(16) 1.4040(14) 0.6180(13) 0.021(2) Uani 1 1 d U
C3 C 0.5606(15) 1.4692(13) 0.6377(13) 0.019(2) Uani 1 1 d U
H3 H 0.5063 1.4183 0.6281 0.022 Uiso 1 1 calc R
C4 C 0.4724(17) 1.6075(14) 0.6712(14) 0.025(2) Uani 1 1 d U
H4 H 0.3561 1.6507 0.6873 0.030 Uiso 1 1 calc R
C5 C 0.5512(17) 1.6829(15) 0.6813(14) 0.026(2) Uani 1 1 d U
H5 H 0.4893 1.7779 0.7051 0.031 Uiso 1 1 calc R
C6 C 0.7214(17) 1.6208(15) 0.6568(15) 0.028(2) Uani 1 1 d U
H6 H 0.7762 1.6749 0.6605 0.033 Uiso 1 1 calc R
C7 C 0.8108(17) 1.4821(14) 0.6273(14) 0.024(2) Uani 1 1 d U
H7 H 0.9264 1.4394 0.6134 0.029 Uiso 1 1 calc R
C15 C 0.6511(16) 0.9418(13) 0.4021(14) 0.022(3) Uani 1 1 d DU
C16 C 0.4919(16) 1.0493(13) 0.6087(13) 0.021(3) Uani 1 1 d DU
C17 C 0.790(6) 0.872(4) 0.271(4) 0.027(7) Uani 0.25 1 d PDU
H17A H 0.8554 0.9331 0.2149 0.041 Uiso 0.25 1 calc PR
H17B H 0.7401 0.8610 0.2143 0.041 Uiso 0.25 1 calc PR
H17C H 0.8630 0.7782 0.3008 0.041 Uiso 0.25 1 calc PR
C18 C 0.456(5) 1.096(4) 0.746(4) 0.011(6) Uani 0.25 1 d PDU
H18A H 0.3349 1.1305 0.7994 0.017 Uiso 0.25 1 calc PR
H18B H 0.4965 1.1738 0.7237 0.017 Uiso 0.25 1 calc PR
H18C H 0.5129 1.0152 0.8025 0.017 Uiso 0.25 1 calc PR
C8A C 0.945(3) 0.876(2) 0.760(3) 0.031(3) Uani 0.53(2) 1 d PDU
C9A C 0.929(2) 0.801(2) 0.909(2) 0.030(3) Uani 0.53(2) 1 d PDU
C10A C 0.805(3) 0.746(3) 0.977(2) 0.035(3) Uani 0.53(2) 1 d PDU
H10A H 0.7334 0.7580 0.9313 0.042 Uiso 0.53(2) 1 calc PR
C11A C 0.784(3) 0.673(3) 1.112(2) 0.038(3) Uani 0.53(2) 1 d PDU
H11A H 0.7011 0.6307 1.1573 0.045 Uiso 0.53(2) 1 calc PR
C12A C 0.883(3) 0.662(3) 1.179(2) 0.036(4) Uani 0.53(2) 1 d PDU
H12A H 0.8684 0.6118 1.2720 0.044 Uiso 0.53(2) 1 calc PR
C13A C 1.002(3) 0.723(3) 1.113(2) 0.032(4) Uani 0.53(2) 1 d PDU
H13A H 1.0711 0.7134 1.1598 0.038 Uiso 0.53(2) 1 calc PR
C14A C 1.021(3) 0.796(3) 0.980(2) 0.028(3) Uani 0.53(2) 1 d PDU
H14A H 1.0977 0.8445 0.9370 0.034 Uiso 0.53(2) 1 calc PR
C8B C 0.953(4) 0.869(3) 0.755(3) 0.030(4) Uani 0.47(2) 1 d PDU
C9B C 0.934(3) 0.769(2) 0.892(3) 0.029(3) Uani 0.47(2) 1 d PDU
C10B C 0.829(3) 0.697(3) 0.948(3) 0.031(3) Uani 0.47(2) 1 d PDU
H10B H 0.7586 0.7106 0.8996 0.037 Uiso 0.47(2) 1 calc PR
C11B C 0.821(4) 0.604(3) 1.070(3) 0.034(4) Uani 0.47(2) 1 d PDU
H11B H 0.7504 0.5509 1.1024 0.041 Uiso 0.47(2) 1 calc PR
C12B C 0.910(4) 0.586(4) 1.147(4) 0.039(4) Uani 0.47(2) 1 d PDU
H12B H 0.9035 0.5226 1.2329 0.046 Uiso 0.47(2) 1 calc PR
C13B C 1.009(4) 0.665(4) 1.096(4) 0.037(4) Uani 0.47(2) 1 d PDU
H13B H 1.0668 0.6622 1.1507 0.044 Uiso 0.47(2) 1 calc PR
C14B C 1.029(4) 0.752(4) 0.960(4) 0.035(4) Uani 0.47(2) 1 d PDU
H14B H 1.1089 0.7958 0.9199 0.041 Uiso 0.47(2) 1 calc PR
N1 N 0.6429(14) 0.9910(12) 0.5088(12) 0.0193(7) Uani 1 1 d DU
O1 O 0.7488(10) 1.1928(9) 0.5698(9) 0.020(2) Uani 1 1 d U
O3 O 0.9843(10) 1.2003(9) 0.5622(9) 0.019(2) Uani 1 1 d U
O2A O 0.844(4) 0.894(3) 0.7037(17) 0.025(3) Uani 0.53(2) 1 d PDU
O4A O 1.068(3) 0.915(3) 0.714(3) 0.016(4) Uani 0.53(2) 1 d PDU
O2B O 0.846(5) 0.893(3) 0.7031(18) 0.025(3) Uani 0.47(2) 1 d PDU
O4B O 1.081(4) 0.904(3) 0.684(3) 0.013(4) Uani 0.47(2) 1 d PDU
O1S O 0.5616(17) 0.501(3) 0.9938(18) 0.118(7) Uani 1 1 d D
O2S O 0.725(3) 0.148(3) 0.921(3) 0.153(7) Uani 1 1 d D
O3S O 0.601(3) 0.132(3) 0.985(3) 0.153(7) Uani 1 1 d D
Rh1 Rh 0.87596(14) 0.99467(13) 0.50446(13) 0.0162(3) Uani 1 1 d DU

loop_
_atom_site_aniso_label
_atom_site_aniso_U_11
_atom_site_aniso_U_22
_atom_site_aniso_U_33
_atom_site_aniso_U_23
_atom_site_aniso_U_13
_atom_site_aniso_U_12
C1 0.019(4) 0.019(4) 0.020(4) 0.003(3) -0.011(3) -0.009(3)
C2 0.022(3) 0.022(3) 0.022(3) 0.002(3) -0.012(3) -0.009(3)
C3 0.020(3) 0.021(4) 0.022(4) 0.000(3) -0.013(3) -0.008(3)
C4 0.023(3) 0.024(4) 0.026(4) 0.000(3) -0.010(3) -0.008(3)
C5 0.026(3) 0.024(4) 0.027(4) 0.000(3) -0.011(3) -0.010(3)
C6 0.027(4) 0.025(4) 0.030(4) 0.001(3) -0.013(3) -0.009(3)
C7 0.025(3) 0.024(4) 0.027(4) 0.001(3) -0.013(3) -0.010(3)
C15 0.021(5) 0.022(5) 0.027(5) -0.002(4) -0.013(4) -0.007(4)
C16 0.021(5) 0.019(5) 0.024(5) -0.004(4) -0.010(4) -0.006(4)
C17 0.025(8) 0.027(8) 0.028(8) -0.002(5) -0.010(5) -0.009(5)
C18 0.011(7) 0.014(8) 0.014(8) -0.002(5) -0.007(5) -0.006(5)
C8A 0.029(5) 0.029(5) 0.031(5) -0.003(4) -0.010(4) -0.011(4)
C9A 0.030(4) 0.030(4) 0.031(4) -0.004(3) -0.013(3) -0.011(3)
C10A 0.034(4) 0.033(4) 0.033(4) -0.002(4) -0.012(4) -0.011(4)
C11A 0.036(4) 0.035(5) 0.035(4) -0.002(4) -0.010(4) -0.012(4)
C12A 0.036(4) 0.035(5) 0.034(5) -0.004(4) -0.011(4) -0.011(4)
C13A 0.033(4) 0.031(5) 0.033(5) -0.005(4) -0.012(4) -0.012(4)
C14A 0.030(4) 0.029(4) 0.031(4) -0.006(4) -0.013(3) -0.013(4)
C8B 0.029(5) 0.029(5) 0.031(5) -0.004(4) -0.010(4) -0.010(4)
C9B 0.030(4) 0.030(4) 0.031(4) -0.004(3) -0.013(3) -0.012(3)
C10B 0.033(4) 0.031(4) 0.031(4) -0.005(4) -0.012(4) -0.012(4)
C11B 0.035(4) 0.032(5) 0.033(5) -0.004(4) -0.011(4) -0.012(4)
C12B 0.038(4) 0.036(5) 0.035(5) -0.002(4) -0.010(4) -0.012(4)
C13B 0.035(4) 0.036(5) 0.034(4) -0.002(4) -0.012(4) -0.011(4)
C14B 0.032(4) 0.034(4) 0.033(4) -0.001(4) -0.012(4) -0.010(4)
N1 0.0163(9) 0.0194(9) 0.0242(9) -0.0001(7) -0.0095(7) -0.0078(7)
O1 0.020(4) 0.020(4) 0.028(4) 0.000(3) -0.010(3) -0.014(3)
O3 0.016(3) 0.018(4) 0.029(4) 0.001(3) -0.014(3) -0.008(3)
O2A 0.019(4) 0.028(4) 0.031(4) 0.000(3) -0.010(3) -0.012(3)
O4A 0.014(4) 0.019(5) 0.018(6) -0.003(4) -0.006(4) -0.008(3)
O2B 0.020(4) 0.028(4) 0.031(4) 0.000(3) -0.010(3) -0.012(3)
O4B 0.012(4) 0.019(5) 0.016(6) -0.005(4) -0.007(4) -0.007(3)
O1S 0.115(17) 0.205(19) 0.049(9) 0.042(10) -0.045(12) -0.092(18)
O2S 0.132(19) 0.082(9) 0.23(2) -0.060(12) -0.06(2) -0.009(14)
O3S 0.132(19) 0.082(9) 0.23(2) -0.060(12) -0.06(2) -0.009(14)
Rh1 0.0115(4) 0.0183(5) 0.0275(5) 0.0016(3) -0.0129(3) -0.0097(3)

loop_
_atom_type_symbol
_atom_type_description
_atom_type_scat_dispersion_real
_atom_type_scat_dispersion_imag
_atom_type_scat_source
C C 0.0033 0.0016 'International Tables Vol C Tables 4.2.6.8 and 6.1.1.4'
N N 0.0061 0.0033 'International Tables Vol C Tables 4.2.6.8 and 6.1.1.4'
O O 0.0106 0.0060 'International Tables Vol C Tables 4.2.6.8 and 6.1.1.4'
Rh Rh -1.1178 0.9187 'International Tables Vol C Tables 4.2.6.8 and 6.1.1.4'
H H 0.0000 0.0000 'International Tables Vol C Tables 4.2.6.8 and 6.1.1.4'

loop_
_geom_angle_atom_site_label_1
_geom_angle_atom_site_label_2
_geom_angle_atom_site_label_3
_geom_angle
_geom_angle_site_symmetry_1
_geom_angle_site_symmetry_3
O3 C1 O1 125.0(11) . .
O3 C1 C2 119.3(10) . .
O1 C1 C2 115.7(10) . .
C7 C2 C3 119.4(12) . .
C7 C2 C1 119.8(11) . .
C3 C2 C1 120.8(11) . .
C4 C3 C2 119.7(12) . .
C5 C4 C3 120.4(13) . .
C4 C5 C6 120.1(13) . .
C7 C6 C5 120.5(13) . .
C6 C7 C2 119.9(13) . .
N1 C15 C16 121.5(12) . 2_676
N1 C15 C17 136(2) . .
C16 C15 C17 103(2) 2_676 .
N1 C16 C15 119.4(11) . 2_676
N1 C16 C18 127.6(19) . .
C15 C16 C18 112.7(19) 2_676 .
O2B C8A O4A 131(2) . .
O2B C8A O2A 1(3) . .
O4A C8A O2A 131(3) . .
O2B C8A C9A 122(3) . .
O4A C8A C9A 107(3) . .
O2A C8A C9A 122.3(19) . .
C10A C9A C14A 119.9(10) . .
C10A C9A C8A 116.3(18) . .
C14A C9A C8A 123.5(19) . .
C9A C10A C11A 120.2(10) . .
C12A C11A C10A 119.4(10) . .
C13A C12A C11A 120.4(10) . .
C14A C13A C12A 119.9(10) . .
C13A C14A C9A 119.8(10) . .
O4B C8B O2B 121(3) . .
O4B C8B O2A 122(2) . .
O2B C8B O2A 1(3) . .
O4B C8B C9B 124(3) . .
O2B C8B C9B 113(2) . .
O2A C8B C9B 113(3) . .
C14B C9B C10B 119(3) . .
C14B C9B C8B 117(3) . .
C10B C9B C8B 124(3) . .
C9B C10B C11B 122(3) . .
C12B C11B C10B 122(3) . .
C11B C12B C13B 117(3) . .
C12B C13B C14B 121(3) . .
C9B C14B C13B 120(3) . .
C15 N1 C16 119.1(11) . .
C15 N1 Rh1 118.9(9) . .
C16 N1 Rh1 121.7(9) . .
C1 O1 Rh1 118.8(8) . .
C1 O3 Rh1 119.7(8) . 2_776
C8A O2A C8B 4.1(19) . .
C8A O2A Rh1 120(2) . .
C8B O2A Rh1 118(3) . .
C8A O4A Rh1 111.7(19) . 2_776
C8A O2B C8B 4.1(18) . .
C8A O2B Rh1 120(3) . .
C8B O2B Rh1 119(2) . .
C8B O4B Rh1 125(2) . 2_776
O4B Rh1 O2A 174.9(19) 2_776 .
O4B Rh1 O2B 174.8(11) 2_776 .
O2A Rh1 O2B 0.5(19) . .
O4B Rh1 O3 94.2(10) 2_776 2_776
O2A Rh1 O3 87.2(9) . 2_776
O2B Rh1 O3 86.8(10) . 2_776
O4B Rh1 O1 85.2(9) 2_776 .
O2A Rh1 O1 93.1(9) . .
O2B Rh1 O1 93.5(10) . .
O3 Rh1 O1 176.3(3) 2_776 .
O4B Rh1 O4A 6.7(16) 2_776 2_776
O2A Rh1 O4A 174.6(11) . 2_776
O2B Rh1 O4A 174.1(12) . 2_776
O3 Rh1 O4A 88.0(8) 2_776 2_776
O1 Rh1 O4A 91.6(8) . 2_776
O4B Rh1 N1 91.4(9) 2_776 .
O2A Rh1 N1 93.4(12) . .
O2B Rh1 N1 93.7(13) . .
O3 Rh1 N1 92.6(4) 2_776 .
O1 Rh1 N1 91.1(4) . .
O4A Rh1 N1 89.3(8) 2_776 .
O4B Rh1 Rh1 87.1(9) 2_776 2_776
O2A Rh1 Rh1 88.0(12) . 2_776
O2B Rh1 Rh1 87.8(13) . 2_776
O3 Rh1 Rh1 88.4(2) 2_776 2_776
O1 Rh1 Rh1 87.9(2) . 2_776
O4A Rh1 Rh1 89.4(8) 2_776 2_776
N1 Rh1 Rh1 178.3(3) . 2_776

loop_
_geom_bond_atom_site_label_1
_geom_bond_atom_site_label_2
_geom_bond_distance
_geom_bond_site_symmetry_2
C1 O3 1.264(14) .
C1 O1 1.285(14) .
C1 C2 1.487(18) .
C2 C7 1.392(18) .
C2 C3 1.408(17) .
C3 C4 1.379(18) .
C4 C5 1.369(18) .
C5 C6 1.389(18) .
C6 C7 1.371(18) .
C15 N1 1.339(16) .
C15 C16 1.387(17) 2_676
C15 C17 1.53(3) .
C16 N1 1.352(16) .
C16 C15 1.387(17) 2_676
C16 C18 1.52(3) .
C8A O2B 1.26(7) .
C8A O4A 1.269(15) .
C8A O2A 1.272(15) .
C8A C9A 1.51(2) .
C9A C10A 1.366(15) .
C9A C14A 1.379(15) .
C10A C11A 1.380(15) .
C11A C12A 1.375(15) .
C12A C13A 1.373(15) .
C13A C14A 1.370(15) .
C8B O4B 1.272(15) .
C8B O2B 1.273(15) .
C8B O2A 1.28(7) .
C8B C9B 1.51(2) .
C9B C14B 1.31(4) .
C9B C10B 1.363(17) .
C10B C11B 1.37(3) .
C11B C12B 1.35(4) .
C12B C13B 1.37(5) .
C13B C14B 1.44(4) .
N1 Rh1 2.234(11) .
O1 Rh1 2.038(9) .
O3 Rh1 2.018(9) 2_776
O2A Rh1 2.017(13) .
O4A Rh1 2.15(3) 2_776
O2B Rh1 2.018(14) .
O4B Rh1 1.92(3) 2_776
O1S O1S 1.141(10) 2_667
O2S O3S 1.142(5) .
Rh1 O4B 1.92(3) 2_776
Rh1 O3 2.018(9) 2_776
Rh1 O4A 2.15(3) 2_776
Rh1 Rh1 2.392(2) 2_776

loop_
_geom_torsion_atom_site_label_1
_geom_torsion_atom_site_label_2
_geom_torsion_atom_site_label_3
_geom_torsion_atom_site_label_4
_geom_torsion
_geom_torsion_site_symmetry_1
_geom_torsion_site_symmetry_4
O3 C1 C2 C7 2.4(18) . .
O1 C1 C2 C7 -178.0(11) . .
O3 C1 C2 C3 179.4(11) . .
O1 C1 C2 C3 -1.0(17) . .
C7 C2 C3 C4 -2.4(18) . .
C1 C2 C3 C4 -179.4(11) . .
C2 C3 C4 C5 1.9(19) . .
C3 C4 C5 C6 0.5(19) . .
C4 C5 C6 C7 -2(2) . .
C5 C6 C7 C2 2(2) . .
C3 C2 C7 C6 0.5(19) . .
C1 C2 C7 C6 177.6(12) . .
O2B C8A C9A C10A 3(2) . .
O4A C8A C9A C10A -178(2) . .
O2A C8A C9A C10A 4(2) . .
O2B C8A C9A C14A -172(3) . .
O4A C8A C9A C14A 8(2) . .
O2A C8A C9A C14A -171(3) . .
C14A C9A C10A C11A -7(3) . .
C8A C9A C10A C11A 178.6(18) . .
C9A C10A C11A C12A 3(3) . .
C10A C11A C12A C13A 0(4) . .
C11A C12A C13A C14A 1(4) . .
C12A C13A C14A C9A -5(4) . .
C10A C9A C14A C13A 7(3) . .
C8A C9A C14A C13A -178.2(18) . .
O4B C8B C9B C14B 20(3) . .
O2B C8B C9B C14B -173(3) . .
O2A C8B C9B C14B -172(3) . .
O4B C8B C9B C10B -159(3) . .
O2B C8B C9B C10B 8(2) . .
O2A C8B C9B C10B 8.6(19) . .
C14B C9B C10B C11B -1(3) . .
C8B C9B C10B C11B 177.9(19) . .
C9B C10B C11B C12B 4(4) . .
C10B C11B C12B C13B 0(4) . .
C11B C12B C13B C14B -5(4) . .
C10B C9B C14B C13B -5(3) . .
C8B C9B C14B C13B 176(2) . .
C12B C13B C14B C9B 8(4) . .
C16 C15 N1 C16 1(2) 2_676 .
C17 C15 N1 C16 179(2) . .
C16 C15 N1 Rh1 -173.2(9) 2_676 .
C17 C15 N1 Rh1 5(3) . .
C15 C16 N1 C15 -1(2) 2_676 .
C18 C16 N1 C15 172.8(19) . .
C15 C16 N1 Rh1 173.0(9) 2_676 .
C18 C16 N1 Rh1 -14(2) . .
O3 C1 O1 Rh1 -4.9(16) . .
C2 C1 O1 Rh1 175.5(8) . .
O1 C1 O3 Rh1 5.4(16) . 2_776
C2 C1 O3 Rh1 -175.0(8) . 2_776
O2B C8A O2A C8B 1(100) . .
O4A C8A O2A C8B 78(27) . .
C9A C8A O2A C8B -104(28) . .
O2B C8A O2A Rh1 -75(100) . .
O4A C8A O2A Rh1 2(4) . .
C9A C8A O2A Rh1 -179.8(11) . .
O4B C8B O2A C8A -107(28) . .
O2B C8B O2A C8A -179(100) . .
C9B C8B O2A C8A 84(27) . .
O4B C8B O2A Rh1 -1(4) . .
O2B C8B O2A Rh1 -73(100) . .
C9B C8B O2A Rh1 -169.0(13) . .
O2B C8A O4A Rh1 -6(4) . 2_776
O2A C8A O4A Rh1 -7(4) . 2_776
C9A C8A O4A Rh1 174.4(10) . 2_776
O4A C8A O2B C8B 77(27) . .
O2A C8A O2B C8B -179(100) . .
C9A C8A O2B C8B -104(28) . .
O4A C8A O2B Rh1 1(4) . .
O2A C8A O2B Rh1 104(100) . .
C9A C8A O2B Rh1 179.8(12) . .
O4B C8B O2B C8A -108(28) . .
O2A C8B O2B C8A 1(100) . .
C9B C8B O2B C8A 85(27) . .
O4B C8B O2B Rh1 -2(4) . .
O2A C8B O2B Rh1 107(100) . .
C9B C8B O2B Rh1 -169.5(15) . .
O2B C8B O4B Rh1 4(4) . 2_776
O2A C8B O4B Rh1 3(4) . 2_776
C9B C8B O4B Rh1 169.8(16) . 2_776
C8A O2A Rh1 O4B -14(16) . 2_776
C8B O2A Rh1 O4B -19(16) . 2_776
C8A O2A Rh1 O2B 60(100) . .
C8B O2A Rh1 O2B 55(100) . .
C8A O2A Rh1 O3 92(2) . 2_776
C8B O2A Rh1 O3 88(2) . 2_776
C8A O2A Rh1 O1 -84(2) . .
C8B O2A Rh1 O1 -89(2) . .
C8A O2A Rh1 O4A 65(11) . 2_776
C8B O2A Rh1 O4A 61(12) . 2_776
C8A O2A Rh1 N1 -175(2) . .
C8B O2A Rh1 N1 -180(2) . .
C8A O2A Rh1 Rh1 4(2) . 2_776
C8B O2A Rh1 Rh1 -1(2) . 2_776
C8A O2B Rh1 O4B -8(16) . 2_776
C8B O2B Rh1 O4B -13(16) . 2_776
C8A O2B Rh1 O2A -119(100) . .
C8B O2B Rh1 O2A -124(100) . .
C8A O2B Rh1 O3 93(3) . 2_776
C8B O2B Rh1 O3 89(3) . 2_776
C8A O2B Rh1 O1 -83(3) . .
C8B O2B Rh1 O1 -88(3) . .
C8A O2B Rh1 O4A 66(19) . 2_776
C8B O2B Rh1 O4A 61(19) . 2_776
C8A O2B Rh1 N1 -174(2) . .
C8B O2B Rh1 N1 -179(2) . .
C8A O2B Rh1 Rh1 5(2) . 2_776
C8B O2B Rh1 Rh1 0(2) . 2_776
C1 O1 Rh1 O4B -85.4(12) . 2_776
C1 O1 Rh1 O2A 89.8(14) . .
C1 O1 Rh1 O2B 89.5(15) . .
C1 O1 Rh1 O3 -4(6) . 2_776
C1 O1 Rh1 O4A -87.5(11) . 2_776
C1 O1 Rh1 N1 -176.8(9) . .
C1 O1 Rh1 Rh1 1.9(8) . 2_776
C15 N1 Rh1 O4B 52.1(13) . 2_776
C16 N1 Rh1 O4B -121.5(13) . 2_776
C15 N1 Rh1 O2A -129.5(12) . .
C16 N1 Rh1 O2A 56.8(13) . .
C15 N1 Rh1 O2B -129.1(13) . .
C16 N1 Rh1 O2B 57.2(14) . .
C15 N1 Rh1 O3 -42.2(10) . 2_776
C16 N1 Rh1 O3 144.1(10) . 2_776
C15 N1 Rh1 O1 137.4(9) . .
C16 N1 Rh1 O1 -36.3(10) . .
C15 N1 Rh1 O4A 45.8(12) . 2_776
C16 N1 Rh1 O4A -127.9(12) . 2_776
C15 N1 Rh1 Rh1 85(12) . 2_776
C16 N1 Rh1 Rh1 -89(12) . 2_776
